data_4317300
loop_
_publ_author_name
'Rosely A. Peralta'
'Adailton J. Bortoluzzi'
'Bernardo de Souza'
'Rafael Jovito'
'Fernando R. Xavier'
'Ricardo A. A. Couto'
'Annelise Casellato'
'Faruk Nome'
'Andrew Dick'
'Lawrence. R. Gahan'
'Gerhard Schenk'
'Graeme R. Hanson'
'Fl\'avia C. S. de Paula'
'Elene C. Pereira-Maia'
'Sergio de P. Machado'
'Patricia C. Severino'
'Claus Pich'
'Tiago Bortolotto'
'Hern\'an Terenzi'
'Eduardo E. Castellano'
'Ademir Neves'
'Mark J. Riley'

_publ_contact_author_address
;
    Depto. de Qu\'imica - UFSC
    88040 - 900 Florian\'opolis, SC
    Brazil
;
_publ_contact_author_email ademir@qmc.ufsc.br
_publ_contact_author_fax 55(48)3316888
_publ_contact_author_name 'Ademir Neves'
_publ_contact_author_phone 55(48)3319219
_publ_section_title
;
 Electronic Structure and Spectro-Structural Correlations of FeIIIZnII
 Biomimetics for Purple Acid Phosphatases: Relevance to DNA Cleavage and
 Cytotoxic Activity
;
_journal_name_full 'Inorganic Chemistry'
_journal_page_first 11421
_journal_page_last 11438
_journal_paper_doi 10.1021/ic101433t
_journal_volume 49
_journal_year 2010
_chemical_formula_sum 'C35 H40 Cl2 Fe N5 O13 Zn'
_chemical_formula_weight 930.84
_chemical_name_systematic
;
 ?
;
_space_group_IT_number 14
_symmetry_cell_setting monoclinic
_symmetry_space_group_name_Hall '-P 2yn'
_symmetry_space_group_name_H-M 'P 1 21/n 1'
_atom_sites_solution_hydrogens geom
_atom_sites_solution_primary direct
_atom_sites_solution_secondary difmap
_audit_creation_method SHELXL-97
_cell_angle_alpha 90.00
_cell_angle_beta 102.86(2)
_cell_angle_gamma 90.00
_cell_formula_units_Z 4
_cell_length_a 10.053(2)
_cell_length_b 20.892(3)
_cell_length_c 18.949(4)
_cell_measurement_reflns_used 25
_cell_measurement_temperature 293(2)
_cell_measurement_theta_max 15.08
_cell_measurement_theta_min 6.71
_cell_volume 3880.0(13)
_computing_structure_refinement 'SHELXL-97 (Sheldrick, 1997)'
_diffrn_ambient_temperature 293(2)
_diffrn_measured_fraction_theta_full 1.000
_diffrn_measured_fraction_theta_max 1.000
_diffrn_measurement_method \w--2\q
_diffrn_radiation_monochromator graphite
_diffrn_radiation_source 'fine-focus sealed tube'
_diffrn_radiation_type MoK\a
_diffrn_radiation_wavelength 0.71069
_diffrn_reflns_av_R_equivalents 0.0791
_diffrn_reflns_av_sigmaI/netI 0.1646
_diffrn_reflns_limit_h_max 11
_diffrn_reflns_limit_h_min -11
_diffrn_reflns_limit_k_max 0
_diffrn_reflns_limit_k_min -24
_diffrn_reflns_limit_l_max 0
_diffrn_reflns_limit_l_min -22
_diffrn_reflns_number 7091
_diffrn_reflns_theta_full 25.07
_diffrn_reflns_theta_max 25.07
_diffrn_reflns_theta_min 1.47
_diffrn_standards_decay_% 1
_diffrn_standards_interval_count 200
_diffrn_standards_number 3
_exptl_absorpt_coefficient_mu 1.201
_exptl_absorpt_correction_T_max 0.859
_exptl_absorpt_correction_T_min 0.714
_exptl_absorpt_correction_type psi-scan
_exptl_crystal_colour 'dark red'
_exptl_crystal_density_diffrn 1.594
_exptl_crystal_density_method 'not measured'
_exptl_crystal_description 'irregular block'
_exptl_crystal_F_000 1916
_exptl_crystal_size_max 0.30
_exptl_crystal_size_mid 0.23
_exptl_crystal_size_min 0.13
_refine_diff_density_max 1.010
_refine_diff_density_min -0.797
_refine_diff_density_rms 0.117
_refine_ls_extinction_method none
_refine_ls_goodness_of_fit_ref 1.027
_refine_ls_hydrogen_treatment constr
_refine_ls_matrix_type full
_refine_ls_number_parameters 484
_refine_ls_number_reflns 6876
_refine_ls_number_restraints 109
_refine_ls_restrained_S_all 1.100
_refine_ls_R_factor_all 0.2146
_refine_ls_R_factor_gt 0.0759
_refine_ls_shift/su_max 0.000
_refine_ls_shift/su_mean 0.000
_refine_ls_structure_factor_coef Fsqd
_refine_ls_weighting_details 'calc w=1/[\s^2^(Fo^2^)+(0.1322P)^2^+0.0000P] where P=(Fo^2^+2Fc^2^)/3'
_refine_ls_weighting_scheme calc
_refine_ls_wR_factor_gt 0.1973
_refine_ls_wR_factor_ref 0.2483
_reflns_number_gt 3226
_reflns_number_total 6876
_reflns_threshold_expression >2sigma(I)
_cod_data_source_file ic101433t_si_001_2.cif
_cod_data_source_block complex_1
_cod_depositor_comments
;
The following automatic conversions were performed:

'_symmetry_cell_setting' value 'Monoclinic' changed to 'monoclinic'
according to the built-in table from CIF Core dictionary named
'cif_core.dic' version 2.4.1 from 2010-06-29.

Automatic conversion script
Id: cif_fix_values 1646 2011-03-28 12:23:43Z adriana 
;
_cod_original_sg_symbol_H-M 'P 21/n'
_cod_database_code 4317300

loop_
_symmetry_equiv_pos_as_xyz
'x, y, z'
'-x+1/2, y+1/2, -z+1/2'
'-x, -y, -z'
'x-1/2, -y-1/2, z-1/2'

loop_
_atom_site_label
_atom_site_type_symbol
_atom_site_fract_x
_atom_site_fract_y
_atom_site_fract_z
_atom_site_U_iso_or_equiv
_atom_site_adp_type
_atom_site_occupancy
_atom_site_symmetry_multiplicity
_atom_site_calc_flag
_atom_site_refinement_flags
_atom_site_disorder_assembly
_atom_site_disorder_group
Fe1 Fe 0.49502(14) 0.68087(6) 0.81422(7) 0.0410(4) Uani 1 1 d . . .
Zn1 Zn 0.63921(12) 0.71971(5) 0.96956(5) 0.0431(4) Uani 1 1 d . . .
O3 O 0.3488(3) 0.75195(14) 0.82055(16) 0.069(2) Uani 1 1 d . . .
H3A H 0.3704 0.7847 0.8105 0.082 Uiso 1 1 d R . .
H3B H 0.2573 0.7594 0.8157 0.082 Uiso 1 1 d R . .
O1 O 0.4945(3) 0.65245(14) 0.91786(16) 0.0395(15) Uani 1 1 d R . .
O4 O 0.4845(3) 0.70651(14) 0.71730(16) 0.0554(19) Uani 1 1 d R . .
N4 N 0.3375(3) 0.60802(14) 0.78086(16) 0.0387(18) Uani 1 1 d R . .
C19 C 0.2382(3) 0.60779(14) 0.82926(16) 0.040(2) Uani 1 1 d R . .
H19A H 0.1638 0.5791 0.8089 0.048 Uiso 1 1 calc R . .
H19B H 0.2002 0.6504 0.8296 0.048 Uiso 1 1 calc R . .
C18 C 0.5958(9) 0.6115(4) 1.0680(5) 0.042(2) Uani 1 1 d . . .
H18A H 0.6686 0.5918 1.0495 0.051 Uiso 1 1 calc R . .
H18B H 0.6012 0.5949 1.1164 0.051 Uiso 1 1 calc R . .
N1 N 0.6189(7) 0.6831(3) 1.0728(4) 0.0351(17) Uani 1 1 d . . .
C13 C 0.2972(9) 0.5879(4) 0.9061(5) 0.035(2) Uani 1 1 d . . .
C14 C 0.4206(9) 0.6118(4) 0.9475(4) 0.033(2) Uani 1 1 d . . .
C15 C 0.4621(9) 0.5921(4) 1.0209(5) 0.035(2) Uani 1 1 d . . .
C16 C 0.3810(9) 0.5495(4) 1.0486(5) 0.042(2) Uani 1 1 d . . .
H16 H 0.4083 0.5375 1.0970 0.050 Uiso 1 1 calc R . .
C11 C 0.2613(10) 0.5238(4) 1.0079(5) 0.046(2) Uani 1 1 d . . .
C12 C 0.2229(9) 0.5429(4) 0.9361(5) 0.040(2) Uani 1 1 d . . .
H12 H 0.1449 0.5252 0.9070 0.048 Uiso 1 1 calc R . .
C17 C 0.1803(11) 0.4760(5) 1.0412(6) 0.061(3) Uani 1 1 d . . .
H17A H 0.2235 0.4699 1.0913 0.092 Uiso 1 1 calc R . .
H17B H 0.1767 0.4359 1.0161 0.092 Uiso 1 1 calc R . .
H17C H 0.0894 0.4919 1.0374 0.092 Uiso 1 1 calc R . .
C47 C 0.2595(10) 0.6232(5) 0.7058(5) 0.046(2) Uani 1 1 d . . .
H47A H 0.1896 0.5909 0.6909 0.055 Uiso 1 1 calc R . .
H47B H 0.2140 0.6640 0.7066 0.055 Uiso 1 1 calc R . .
C46 C 0.3451(11) 0.6262(5) 0.6509(5) 0.049(3) Uani 1 1 d . . .
C41 C 0.4553(11) 0.6686(4) 0.6593(5) 0.047(2) Uani 1 1 d . . .
C42 C 0.5307(12) 0.6713(5) 0.6055(6) 0.063(3) Uani 1 1 d . . .
H42 H 0.6052 0.6987 0.6107 0.075 Uiso 1 1 calc R . .
C43 C 0.4942(13) 0.6336(5) 0.5455(6) 0.069(3) Uani 1 1 d . . .
H43 H 0.5437 0.6367 0.5097 0.083 Uiso 1 1 calc R . .
C44 C 0.3853(9) 0.5904(4) 0.5358(4) 0.070(3) Uani 1 1 d . . .
H2O H 0.6914 0.7675 0.8625 0.083 Uiso 1 1 d R . .
C45 C 0.3131(9) 0.5882(4) 0.5892(4) 0.063(3) Uani 1 1 d R . .
H45 H 0.2398 0.5601 0.5840 0.076 Uiso 1 1 calc R . .
C48 C 0.3459(16) 0.5513(7) 0.4668(7) 0.108(5) Uani 1 1 d . . .
H48A H 0.2718 0.5232 0.4700 0.161 Uiso 1 1 calc R . .
H48B H 0.4227 0.5263 0.4607 0.161 Uiso 1 1 calc R . .
H48C H 0.3182 0.5795 0.4262 0.161 Uiso 1 1 calc R . .
C26 C 0.4034(10) 0.5430(4) 0.7808(5) 0.045(2) Uani 1 1 d . . .
H26A H 0.4047 0.5217 0.8265 0.055 Uiso 1 1 calc R . .
H26B H 0.3497 0.5171 0.7424 0.055 Uiso 1 1 calc R . .
C25 C 0.5469(9) 0.5486(5) 0.7702(4) 0.040(2) Uani 1 1 d . . .
N2 N 0.6149(8) 0.6022(3) 0.7917(4) 0.0405(19) Uani 1 1 d . . .
C21 C 0.7432(11) 0.6072(5) 0.7838(5) 0.056(3) Uani 1 1 d . . .
H21 H 0.7899 0.6450 0.7984 0.067 Uiso 1 1 calc R . .
C22 C 0.8109(12) 0.5597(7) 0.7552(6) 0.072(3) Uani 1 1 d . . .
H22 H 0.8996 0.5652 0.7494 0.086 Uiso 1 1 calc R . .
C23 C 0.7392(13) 0.5033(6) 0.7358(6) 0.070(3) Uani 1 1 d . . .
H23 H 0.7823 0.4693 0.7183 0.084 Uiso 1 1 calc R . .
C24 C 0.6079(12) 0.4966(5) 0.7417(6) 0.063(3) Uani 1 1 d . . .
H24 H 0.5597 0.4591 0.7274 0.075 Uiso 1 1 calc R . .
C36 C 0.7538(10) 0.6949(5) 1.1221(5) 0.053(3) Uani 1 1 d . . .
H36A H 0.7649 0.6665 1.1635 0.064 Uiso 1 1 calc R . .
H36B H 0.7572 0.7386 1.1398 0.064 Uiso 1 1 calc R . .
C35 C 0.8694(11) 0.6842(4) 1.0841(5) 0.049(3) Uani 1 1 d . . .
N3 N 0.8421(8) 0.6988(4) 1.0140(4) 0.045(2) Uani 1 1 d . . .
C31 C 0.9431(13) 0.6931(5) 0.9792(6) 0.062(3) Uani 1 1 d . . .
H31 H 0.9246 0.7032 0.9302 0.075 Uiso 1 1 calc R . .
C32 C 1.0704(12) 0.6735(5) 1.0106(7) 0.067(3) Uani 1 1 d . . .
H32 H 1.1380 0.6707 0.9843 0.080 Uiso 1 1 calc R . .
C33 C 1.0974(12) 0.6574(5) 1.0836(7) 0.072(3) Uani 1 1 d . . .
H33 H 1.1836 0.6432 1.1070 0.086 Uiso 1 1 calc R . .
C34 C 0.9959(12) 0.6628(5) 1.1206(6) 0.059(3) Uani 1 1 d . . .
H34 H 1.0116 0.6522 1.1694 0.071 Uiso 1 1 calc R . .
C56 C 0.5078(10) 0.7169(4) 1.0945(5) 0.048(2) Uani 1 1 d . . .
H56A H 0.5246 0.7182 1.1469 0.057 Uiso 1 1 calc R . .
H56B H 0.4230 0.6941 1.0767 0.057 Uiso 1 1 calc R . .
C55 C 0.4945(10) 0.7845(5) 1.0651(5) 0.051(3) Uani 1 1 d . . .
N5 N 0.5452(8) 0.7960(4) 1.0068(4) 0.049(2) Uani 1 1 d . . .
C51 C 0.5242(13) 0.8540(5) 0.9761(6) 0.069(3) Uani 1 1 d . . .
H51 H 0.5563 0.8618 0.9346 0.083 Uiso 1 1 calc R . .
C52 C 0.4584(14) 0.9017(5) 1.0027(7) 0.079(4) Uani 1 1 d . . .
H52 H 0.4482 0.9416 0.9805 0.094 Uiso 1 1 calc R . .
C53 C 0.4069(14) 0.8904(6) 1.0630(7) 0.084(4) Uani 1 1 d . . .
H53 H 0.3587 0.9221 1.0812 0.101 Uiso 1 1 calc R . .
C54 C 0.4278(11) 0.8315(5) 1.0956(6) 0.064(3) Uani 1 1 d . . .
H54 H 0.3978 0.8233 1.1377 0.077 Uiso 1 1 calc R . .
O2 O 0.6424(7) 0.7322(3) 0.8669(3) 0.0540(19) Uani 1 1 d . . .
Cl1 Cl 1.0910(3) 0.43186(13) 0.70746(16) 0.0663(8) Uani 1 1 d D . .
O1P O 0.982(2) 0.3835(8) 0.6966(10) 0.095(7) Uiso 0.55(4) 1 d PDU . .
O1P' O 1.038(2) 0.3687(8) 0.7066(8) 0.059(7) Uiso 0.45(4) 1 d PDU . .
O2P O 1.2133(16) 0.4026(11) 0.7051(14) 0.129(8) Uiso 0.55(4) 1 d PDU . .
O2P' O 1.2132(16) 0.4239(11) 0.6767(14) 0.093(8) Uiso 0.45(4) 1 d PDU . .
O3P O 1.085(2) 0.4600(8) 0.7767(7) 0.077(6) Uiso 0.55(4) 1 d PDU . .
O3P' O 1.143(2) 0.4533(8) 0.7800(8) 0.077(7) Uiso 0.45(4) 1 d PDU . .
O4P O 1.056(3) 0.4798(7) 0.6547(9) 0.101(7) Uiso 0.55(4) 1 d PDU . .
O4P' O 1.002(2) 0.4743(8) 0.6644(10) 0.091(8) Uiso 0.45(4) 1 d PDU . .
Cl2 Cl 0.9220(7) 0.7959(2) 0.7847(3) 0.157(3) Uani 1 1 d D . .
O5P O 0.9840(17) 0.7375(7) 0.7934(9) 0.223(8) Uiso 1 1 d D . .
O6P O 0.861(3) 0.8153(8) 0.8381(11) 0.178(10) Uiso 0.74(5) 1 d PDU . .
O6P' O 0.906(3) 0.8170(13) 0.8526(12) 0.14(2) Uiso 0.26(5) 1 d PDU . .
O7P O 0.977(3) 0.8431(8) 0.7520(12) 0.172(9) Uiso 0.74(5) 1 d PDU . .
O7P' O 1.020(3) 0.8380(10) 0.7669(14) 0.061(15) Uiso 0.26(5) 1 d PDU . .
O8P O 0.798(2) 0.7764(15) 0.7263(12) 0.43(2) Uiso 0.74(5) 1 d PDU . .
O8P' O 0.805(2) 0.7976(16) 0.7350(15) 0.53(4) Uiso 0.26(5) 1 d PDU . .
O1W O 0.292(2) 0.2913(9) 0.5916(11) 0.263(9) Uiso 1 1 d . . .

loop_
_atom_site_aniso_label
_atom_site_aniso_U_11
_atom_site_aniso_U_22
_atom_site_aniso_U_33
_atom_site_aniso_U_23
_atom_site_aniso_U_13
_atom_site_aniso_U_12
Fe1 0.0551(9) 0.0362(7) 0.0301(7) 0.0014(6) 0.0063(6) -0.0059(7)
Zn1 0.0563(8) 0.0405(6) 0.0314(6) -0.0023(5) 0.0073(5) -0.0079(6)
O3 0.069(5) 0.049(4) 0.086(6) 0.009(4) 0.013(4) 0.011(4)
O1 0.049(4) 0.040(3) 0.029(3) -0.001(3) 0.008(3) -0.011(3)
O4 0.082(5) 0.047(4) 0.037(4) 0.007(3) 0.011(4) -0.003(4)
N4 0.048(5) 0.033(4) 0.033(4) 0.005(3) 0.005(4) 0.002(4)
C19 0.039(6) 0.042(5) 0.037(5) 0.004(4) 0.002(4) 0.007(4)
C18 0.049(6) 0.037(5) 0.039(5) 0.008(4) 0.008(4) -0.002(4)
N1 0.039(4) 0.028(4) 0.037(4) -0.005(3) 0.006(3) 0.000(3)
C13 0.041(6) 0.030(5) 0.038(5) -0.005(4) 0.015(4) -0.009(4)
C14 0.038(5) 0.035(5) 0.028(5) 0.003(4) 0.009(4) 0.002(4)
C15 0.046(6) 0.024(4) 0.037(5) -0.003(4) 0.008(4) 0.001(4)
C16 0.051(6) 0.033(5) 0.037(5) 0.007(4) 0.000(5) -0.001(5)
C11 0.048(6) 0.037(5) 0.058(6) 0.001(5) 0.022(5) 0.007(5)
C12 0.038(6) 0.044(5) 0.037(5) -0.006(4) 0.008(4) 0.002(4)
C17 0.065(8) 0.056(7) 0.067(7) 0.019(6) 0.023(6) -0.002(6)
C47 0.045(6) 0.049(6) 0.041(5) 0.004(5) 0.002(5) 0.000(5)
C46 0.062(7) 0.056(6) 0.030(5) 0.008(5) 0.009(5) 0.012(6)
C41 0.065(7) 0.035(5) 0.037(5) 0.006(4) 0.006(5) 0.006(5)
C42 0.068(8) 0.066(7) 0.057(7) 0.005(6) 0.019(6) 0.012(6)
C43 0.093(10) 0.063(7) 0.059(7) -0.002(6) 0.030(7) 0.013(7)
C44 0.077(9) 0.072(8) 0.049(7) -0.013(6) -0.009(6) 0.006(7)
C45 0.084(9) 0.072(8) 0.033(6) 0.002(5) 0.012(6) 0.003(7)
C48 0.145(14) 0.110(12) 0.063(9) -0.036(8) 0.014(9) -0.001(10)
C26 0.055(7) 0.032(5) 0.043(5) 0.003(4) 0.000(5) -0.004(5)
C25 0.037(6) 0.051(6) 0.031(5) 0.002(4) 0.007(4) 0.009(5)
N2 0.039(5) 0.048(5) 0.033(4) 0.001(4) 0.006(4) -0.003(4)
C21 0.058(8) 0.069(7) 0.040(6) -0.007(5) 0.011(5) -0.006(6)
C22 0.057(8) 0.108(10) 0.052(7) -0.005(7) 0.018(6) 0.002(8)
C23 0.063(9) 0.081(9) 0.071(8) -0.009(7) 0.028(7) 0.017(7)
C24 0.068(8) 0.052(7) 0.076(8) -0.010(6) 0.035(7) -0.004(6)
C36 0.065(7) 0.042(6) 0.046(6) -0.008(5) -0.002(5) -0.006(5)
C35 0.062(7) 0.039(5) 0.044(6) -0.005(5) 0.012(5) -0.011(5)
N3 0.054(5) 0.047(5) 0.040(5) -0.010(4) 0.020(4) -0.006(4)
C31 0.073(9) 0.068(7) 0.052(7) -0.019(6) 0.026(6) -0.017(6)
C32 0.048(8) 0.061(7) 0.096(10) -0.016(7) 0.026(7) -0.002(6)
C33 0.058(8) 0.067(8) 0.088(10) -0.010(7) 0.011(7) 0.007(6)
C34 0.063(8) 0.053(7) 0.064(7) -0.003(5) 0.018(6) 0.000(6)
C56 0.061(7) 0.045(6) 0.043(6) -0.005(5) 0.023(5) -0.002(5)
C55 0.056(7) 0.047(6) 0.043(6) -0.012(5) 0.001(5) 0.006(5)
N5 0.061(6) 0.037(5) 0.042(5) -0.004(4) -0.004(4) -0.002(4)
C51 0.102(10) 0.051(7) 0.046(6) 0.000(5) 0.001(6) 0.023(7)
C52 0.112(11) 0.045(7) 0.064(8) -0.005(6) -0.012(8) 0.005(7)
C53 0.105(11) 0.053(8) 0.082(10) -0.017(7) -0.004(8) 0.038(7)
C54 0.070(8) 0.062(7) 0.059(7) -0.012(6) 0.009(6) 0.018(6)
O2 0.074(5) 0.052(4) 0.039(4) 0.001(3) 0.019(4) -0.025(4)
Cl1 0.075(2) 0.0471(15) 0.074(2) -0.0095(14) 0.0091(16) -0.0005(14)
Cl2 0.257(7) 0.111(3) 0.152(4) -0.018(3) 0.148(5) -0.059(4)

loop_
_atom_type_symbol
_atom_type_description
_atom_type_scat_dispersion_real
_atom_type_scat_dispersion_imag
_atom_type_scat_source
C C 0.0033 0.0016 'International Tables Vol C Tables 4.2.6.8 and 6.1.1.4'
H H 0.0000 0.0000 'International Tables Vol C Tables 4.2.6.8 and 6.1.1.4'
N N 0.0061 0.0033 'International Tables Vol C Tables 4.2.6.8 and 6.1.1.4'
O O 0.0106 0.0060 'International Tables Vol C Tables 4.2.6.8 and 6.1.1.4'
Cl Cl 0.1484 0.1585 'International Tables Vol C Tables 4.2.6.8 and 6.1.1.4'
Fe Fe 0.3463 0.8444 'International Tables Vol C Tables 4.2.6.8 and 6.1.1.4'
Zn Zn 0.2839 1.4301 'International Tables Vol C Tables 4.2.6.8 and 6.1.1.4'

loop_
_geom_angle_atom_site_label_1
_geom_angle_atom_site_label_2
_geom_angle_atom_site_label_3
_geom_angle
_geom_angle_site_symmetry_1
_geom_angle_site_symmetry_3
_geom_angle_publ_flag
O4 Fe1 O2 102.5(2) . . y
O4 Fe1 O1 176.7(2) . . y
O2 Fe1 O1 80.2(2) . . y
O4 Fe1 O3 88.11(13) . . y
O2 Fe1 O3 92.5(2) . . y
O1 Fe1 O3 89.96(13) . . y
O4 Fe1 N2 86.3(2) . . y
O2 Fe1 N2 97.5(3) . . y
O1 Fe1 N2 95.2(2) . . y
O3 Fe1 N2 169.4(2) . . y
O4 Fe1 N4 92.07(14) . . y
O2 Fe1 N4 164.8(2) . . y
O1 Fe1 N4 85.38(12) . . y
O3 Fe1 N4 92.13(14) . . y
N2 Fe1 N4 79.1(2) . . y
O2 Zn1 N5 110.2(3) . . y
O2 Zn1 N3 101.4(3) . . y
N5 Zn1 N3 120.6(3) . . y
O2 Zn1 O1 77.9(2) . . y
N5 Zn1 O1 110.8(2) . . y
N3 Zn1 O1 124.4(2) . . y
O2 Zn1 N1 166.0(3) . . y
N5 Zn1 N1 79.6(3) . . y
N3 Zn1 N1 80.8(3) . . y
O1 Zn1 N1 89.4(2) . . y
C14 O1 Zn1 128.5(4) . . y
Fe1 O1 Zn1 95.96(13) . . y
C41 O4 Fe1 125.9(4) . . y
C47 N4 C19 107.7(4) . . ?
C47 N4 C26 109.1(5) . . ?
C19 N4 C26 110.4(4) . . ?
C47 N4 Fe1 108.6(4) . . ?
C19 N4 Fe1 111.33(9) . . ?
C26 N4 Fe1 109.6(4) . . ?
N4 C19 C13 114.9(4) . . ?
C15 C18 N1 114.1(7) . . ?
C56 N1 C36 113.0(7) . . ?
C56 N1 C18 112.3(7) . . ?
C36 N1 C18 108.0(7) . . ?
C56 N1 Zn1 108.5(5) . . ?
C36 N1 Zn1 104.7(5) . . ?
C18 N1 Zn1 110.0(5) . . ?
C12 C13 C14 119.8(8) . . ?
C12 C13 C19 116.7(7) . . ?
C14 C13 C19 123.5(7) . . ?
O1 C14 C13 119.9(7) . . ?
O1 C14 C15 121.9(7) . . ?
C13 C14 C15 118.3(8) . . ?
C16 C15 C14 119.2(8) . . ?
C16 C15 C18 118.3(8) . . ?
C14 C15 C18 122.3(8) . . ?
C11 C16 C15 123.2(8) . . ?
C16 C11 C12 116.9(9) . . ?
C16 C11 C17 120.3(9) . . ?
C12 C11 C17 122.8(9) . . ?
C11 C12 C13 122.4(9) . . ?
C46 C47 N4 114.2(7) . . ?
C45 C46 C41 119.1(9) . . ?
C45 C46 C47 120.0(9) . . ?
C41 C46 C47 120.9(9) . . ?
O4 C41 C46 119.5(9) . . ?
O4 C41 C42 121.3(9) . . ?
C46 C41 C42 119.2(9) . . ?
C43 C42 C41 119.5(11) . . ?
C42 C43 C44 122.8(11) . . ?
C45 C44 C43 116.8(6) . . ?
C45 C44 C48 122.5(7) . . ?
C43 C44 C48 120.6(10) . . ?
C44 C45 C46 122.6(6) . . ?
C25 C26 N4 111.4(7) . . ?
N2 C25 C24 121.9(9) . . ?
N2 C25 C26 117.8(8) . . ?
C24 C25 C26 120.2(9) . . ?
C25 N2 C21 118.4(8) . . ?
C25 N2 Fe1 115.8(6) . . ?
C21 N2 Fe1 124.4(7) . . ?
N2 C21 C22 124.1(10) . . ?
C21 C22 C23 116.3(11) . . ?
C24 C23 C22 121.5(11) . . ?
C23 C24 C25 117.8(10) . . ?
N1 C36 C35 111.4(8) . . ?
N3 C35 C34 122.4(10) . . ?
N3 C35 C36 115.6(9) . . ?
C34 C35 C36 121.9(9) . . ?
C35 N3 C31 117.6(10) . . ?
C35 N3 Zn1 114.8(7) . . ?
C31 N3 Zn1 127.4(7) . . ?
N3 C31 C32 124.1(11) . . ?
C31 C32 C33 117.9(11) . . ?
C34 C33 C32 119.2(11) . . ?
C33 C34 C35 118.8(11) . . ?
N1 C56 C55 111.1(8) . . ?
N5 C55 C54 121.7(10) . . ?
N5 C55 C56 117.0(8) . . ?
C54 C55 C56 121.3(10) . . ?
C55 N5 C51 118.0(9) . . ?
C55 N5 Zn1 115.6(6) . . ?
C51 N5 Zn1 126.3(8) . . ?
N5 C51 C52 123.2(11) . . ?
C51 C52 C53 119.2(11) . . ?
C54 C53 C52 118.7(11) . . ?
C53 C54 C55 119.2(11) . . ?
Fe1 O2 Zn1 105.0(3) . . y
O2P Cl1 O4P' 136.4(10) . . ?
O2P Cl1 O4P 111.9(8) . . ?
O4P' Cl1 O4P 25.8(7) . . ?
O2P Cl1 O1P' 85.8(9) . . ?
O4P' Cl1 O1P' 113.2(8) . . ?
O4P Cl1 O1P' 128.3(10) . . ?
O2P Cl1 O3P' 91.8(10) . . ?
O4P' Cl1 O3P' 114.5(9) . . ?
O4P Cl1 O3P' 116.2(11) . . ?
O1P' Cl1 O3P' 111.0(8) . . ?
O2P Cl1 O3P 115.0(8) . . ?
O4P' Cl1 O3P 97.1(10) . . ?
O4P Cl1 O3P 107.6(8) . . ?
O1P' Cl1 O3P 107.2(10) . . ?
O3P' Cl1 O3P 23.5(7) . . ?
O2P Cl1 O1P 109.4(8) . . ?
O4P' Cl1 O1P 89.7(10) . . ?
O4P Cl1 O1P 109.4(8) . . ?
O1P' Cl1 O1P 25.0(7) . . ?
O3P' Cl1 O1P 116.9(10) . . ?
O3P Cl1 O1P 103.1(8) . . ?
O2P Cl1 O2P' 28.0(8) . . ?
O4P' Cl1 O2P' 108.7(8) . . ?
O4P Cl1 O2P' 84.0(9) . . ?
O1P' Cl1 O2P' 103.7(8) . . ?
O3P' Cl1 O2P' 104.8(8) . . ?
O3P Cl1 O2P' 127.2(9) . . ?
O1P Cl1 O2P' 121.7(9) . . ?
O1P' O1P Cl1 73(2) . . ?
O1P O1P' Cl1 82(2) . . ?
O2P' O2P Cl1 84(2) . . ?
O2P O2P' Cl1 68.1(19) . . ?
O3P' O3P Cl1 76(2) . . ?
O3P O3P' Cl1 80(2) . . ?
O4P' O4P Cl1 76(2) . . ?
O4P O4P' Cl1 79(2) . . ?
O8P' Cl2 O7P 92.6(16) . . ?
O8P' Cl2 O6P 92.5(16) . . ?
O7P Cl2 O6P 115.0(10) . . ?
O8P' Cl2 O5P 114.7(12) . . ?
O7P Cl2 O5P 119.2(11) . . ?
O6P Cl2 O5P 116.5(10) . . ?
O8P' Cl2 O6P' 111.9(12) . . ?
O7P Cl2 O6P' 109.5(16) . . ?
O6P Cl2 O6P' 19.6(13) . . ?
O5P Cl2 O6P' 108.3(12) . . ?
O8P' Cl2 O7P' 111.6(13) . . ?
O7P Cl2 O7P' 19.6(12) . . ?
O6P Cl2 O7P' 116.4(15) . . ?
O5P Cl2 O7P' 105.1(11) . . ?
O6P' Cl2 O7P' 104.5(12) . . ?
O8P' Cl2 O8P 17.5(13) . . ?
O7P Cl2 O8P 102.3(11) . . ?
O6P Cl2 O8P 101.1(11) . . ?
O5P Cl2 O8P 97.2(10) . . ?
O6P' Cl2 O8P 120.6(14) . . ?
O7P' Cl2 O8P 119.5(13) . . ?
O6P' O6P Cl2 86(2) . . ?
O6P O6P' Cl2 74(2) . . ?
O7P' O7P Cl2 89(2) . . ?
O7P O7P' Cl2 72(2) . . ?
O8P' O8P Cl2 58(2) . . ?
O8P O8P' Cl2 104(3) . . ?

loop_
_geom_bond_atom_site_label_1
_geom_bond_atom_site_label_2
_geom_bond_distance
_geom_bond_site_symmetry_2
_geom_bond_publ_flag
Fe1 O4 1.893(3) . y
Fe1 O2 1.920(7) . y
Fe1 O1 2.053(3) . y
Fe1 O3 2.112(3) . y
Fe1 N2 2.137(8) . y
Fe1 N4 2.186(3) . y
Fe1 Zn1 3.0862(18) . y
Zn1 O2 1.969(6) . y
Zn1 N5 2.056(8) . y
Zn1 N3 2.073(8) . y
Zn1 O1 2.101(3) . y
Zn1 N1 2.152(7) . y
O1 C14 1.332(9) . ?
O4 C41 1.334(10) . ?
N4 C47 1.497(9) . ?
N4 C19 1.4980 . ?
N4 C26 1.511(9) . ?
C19 C13 1.503(9) . ?
C18 C15 1.495(12) . ?
C18 N1 1.514(10) . ?
N1 C56 1.456(11) . ?
N1 C36 1.486(11) . ?
C13 C12 1.397(12) . ?
C13 C14 1.404(12) . ?
C14 C15 1.422(11) . ?
C15 C16 1.387(12) . ?
C16 C11 1.385(13) . ?
C11 C12 1.387(12) . ?
C11 C17 1.512(13) . ?
C47 C46 1.492(13) . ?
C46 C45 1.391(12) . ?
C46 C41 1.399(14) . ?
C41 C42 1.399(14) . ?
C42 C43 1.365(15) . ?
C43 C44 1.398(14) . ?
C44 C45 1.3725 . ?
C44 C48 1.517(13) . ?
C26 C25 1.505(12) . ?
C25 N2 1.328(11) . ?
C25 C24 1.413(13) . ?
N2 C21 1.336(12) . ?
C21 C22 1.379(15) . ?
C22 C23 1.388(16) . ?
C23 C24 1.356(15) . ?
C36 C35 1.514(14) . ?
C35 N3 1.330(12) . ?
C35 C34 1.380(14) . ?
N3 C31 1.333(12) . ?
C31 C32 1.350(15) . ?
C32 C33 1.390(16) . ?
C33 C34 1.365(15) . ?
C56 C55 1.512(13) . ?
C55 N5 1.337(12) . ?
C55 C54 1.387(13) . ?
N5 C51 1.340(12) . ?
C51 C52 1.353(15) . ?
C52 C53 1.375(17) . ?
C53 C54 1.372(15) . ?
Cl1 O2P 1.382(14) . ?
Cl1 O4P' 1.386(15) . ?
Cl1 O4P 1.403(14) . ?
Cl1 O1P' 1.424(14) . ?
Cl1 O3P' 1.430(15) . ?
Cl1 O3P 1.451(14) . ?
Cl1 O1P 1.471(15) . ?
Cl1 O2P' 1.482(16) . ?
O1P O1P' 0.629(17) . ?
O2P O2P' 0.699(18) . ?
O3P O3P' 0.586(17) . ?
O4P O4P' 0.623(18) . ?
Cl2 O8P' 1.337(18) . ?
Cl2 O7P 1.348(13) . ?
Cl2 O6P 1.355(13) . ?
Cl2 O5P 1.363(13) . ?
Cl2 O6P' 1.403(16) . ?
Cl2 O7P' 1.419(16) . ?
Cl2 O8P 1.524(17) . ?
O6P O6P' 0.47(3) . ?
O7P O7P' 0.48(3) . ?
O8P O8P' 0.47(3) . ?

loop_
_geom_hbond_atom_site_label_D
_geom_hbond_atom_site_label_H
_geom_hbond_atom_site_label_A
_geom_hbond_distance_DH
_geom_hbond_distance_HA
_geom_hbond_distance_DA
_geom_hbond_angle_DHA
_geom_hbond_site_symmetry_A
O3 H3A O1P' 0.75 2.04 2.79(2) 170 2_656
O3 H3A O1P 0.75 2.56 3.29(2) 161 2_656
O3 H3A O2P 0.75 2.60 3.22(2) 141 2_656
O3 H3B O1W 0.92 2.04 2.55(2) 114 2_556
O2 H2O O6P 0.90 2.12 2.95(2) 153 .
O2 H2O O6P' 0.90 2.44 3.25(3) 150 .
